data_2208823
loop_
_publ_author_name
'Michito Shiotsuka'
'Yasuhiro Inui'
'Mitsuhiro Ito'
'Satoru Onaka'
'Tomoji Ozeki'
'Hirokazu Chiba'

_publ_section_title
;Bis(2,2'-bipyridine){3,8-bis[2-(4-tolyl)ethynyl]-1,10-phenanthroline}ruthenium(II)
 bis(hexafluorophosphate)
;
_journal_coeditor_code CI2037
_journal_issue 5
_journal_name_full 'Acta Crystallographica Section E'
_journal_page_first m980
_journal_page_last m982
_journal_paper_doi 10.1107/S1600536806011834
_journal_volume 62
_journal_year 2006
_chemical_formula_iupac '[Ru (C10 H8 N2)2 (C30 H20 N2)] (P F6)2'
_chemical_formula_moiety 'C50 H36 N6 Ru +, 2F6 P -'
_chemical_formula_sum 'C50 H36 F12 N6 P2 Ru'
_chemical_formula_weight 1111.86
_chemical_name_systematic
;
Bis(2,2'-bipyridine){3,8-bis[2-(4-tolyl)ethynyl]-1,10-
phenanthroline}ruthenium(II) bis(hexafluorophosphate)
;
_space_group_IT_number 2
_symmetry_cell_setting triclinic
_symmetry_space_group_name_Hall '-P 1'
_symmetry_space_group_name_H-M 'P -1'
_atom_sites_solution_hydrogens difmap
_atom_sites_solution_primary direct
_atom_sites_solution_secondary difmap
_cell_angle_alpha 98.922(3)
_cell_angle_beta 94.625(2)
_cell_angle_gamma 111.605(4)
_cell_formula_units_Z 2
_cell_length_a 11.2840(10)
_cell_length_b 13.0830(10)
_cell_length_c 17.7600(10)
_cell_measurement_reflns_used 11846
_cell_measurement_temperature 120(2)
_cell_measurement_theta_max 13.54
_cell_measurement_theta_min 0.86
_cell_volume 2381.0(3)
_computing_cell_refinement 'SCALEPACK (Otwinowski & Minor, 1997)'
_computing_data_collection 'DIP XPRESS (MacScience, 1999)'
_computing_data_reduction 'DENZO (Otwinowski & Minor, 1997)'
_computing_molecular_graphics 'ORTEP-3 for Windows (Farrugia, 1997)'
_computing_publication_material 'WinGX (Farrugia, 1999)'
_computing_structure_refinement 'SHELXL97 (Sheldrick, 1997)'
_computing_structure_solution 'SIR97 (Altomare <i>et al.</i>,  1999)'
_diffrn_detector_area_resol_mean 10
_diffrn_measured_fraction_theta_full 0.921
_diffrn_measured_fraction_theta_max 0.908
_diffrn_measurement_device_type 'MacScience DIP LABO'
_diffrn_measurement_method 'oscillation method, \w'
_diffrn_radiation_monochromator 'Si 111'
_diffrn_radiation_source
;
SPring-8 BL04B2 bending magnet beamline
;
_diffrn_radiation_type synchrotron
_diffrn_radiation_wavelength 0.3282
_diffrn_reflns_av_R_equivalents 0.0589
_diffrn_reflns_av_sigmaI/netI 0.0767
_diffrn_reflns_limit_h_max 16
_diffrn_reflns_limit_h_min -16
_diffrn_reflns_limit_k_max 18
_diffrn_reflns_limit_k_min -18
_diffrn_reflns_limit_l_max 25
_diffrn_reflns_limit_l_min -25
_diffrn_reflns_number 24479
_diffrn_reflns_theta_full 11.36
_diffrn_reflns_theta_max 13.54
_diffrn_reflns_theta_min 0.86
_diffrn_standards_number 0
_exptl_absorpt_coefficient_mu 0.279
_exptl_absorpt_correction_T_max 0.9944
_exptl_absorpt_correction_T_min 0.9620
_exptl_absorpt_correction_type multi-scan
_exptl_absorpt_process_details '(PLATON; Spek, 2003)'
_exptl_crystal_colour orange
_exptl_crystal_density_diffrn 1.551
_exptl_crystal_density_method 'not measured'
_exptl_crystal_description Plate
_exptl_crystal_F_000 1120
_exptl_crystal_size_max 0.14
_exptl_crystal_size_mid 0.12
_exptl_crystal_size_min 0.02
_refine_diff_density_max 1.267
_refine_diff_density_min -0.780
_refine_ls_extinction_method none
_refine_ls_goodness_of_fit_ref 1.041
_refine_ls_hydrogen_treatment constr
_refine_ls_matrix_type full
_refine_ls_number_parameters 640
_refine_ls_number_reflns 13149
_refine_ls_number_restraints 0
_refine_ls_restrained_S_all 1.041
_refine_ls_R_factor_all 0.0884
_refine_ls_R_factor_gt 0.0556
_refine_ls_shift/su_max 0.001
_refine_ls_shift/su_mean 0.000
_refine_ls_structure_factor_coef Fsqd
_refine_ls_weighting_details 'calcw=1/[\s^2^(Fo^2^)+(0.0363P)^2^+4.6215P] where P=(Fo^2^+2Fc^2^)/3'
_refine_ls_weighting_scheme calc
_refine_ls_wR_factor_gt 0.1131
_refine_ls_wR_factor_ref 0.1272
_reflns_number_gt 9834
_reflns_number_total 13149
_reflns_threshold_expression I>2\s(I)
_cod_data_source_file ci2037.cif
_cod_data_source_block I
_cod_depositor_comments
;
The following automatic conversions were performed:
'_symmetry_cell_setting' value 'Triclinic' changed to 'triclinic'
according to '/home/saulius/struct/CIF-dictionaries/cif_core.dic'
dictionary named 'cif_core.dic' version 2.4.1 from 2010-06-29.

Automatic conversion script
Id: cif_fix_enum 1527 2010-12-29 10:47:43Z saulius 

The following automatic conversions were performed:

'_symmetry_cell_setting' value 'Triclinic' changed to 'triclinic'
according to /home/saulius/struct/CIF-dictionaries/cif_core.dic
dictionary named 'cif_core.dic' version 2.4.1 from 2010-06-29.

Automatic conversion script
Id: cif_fix_values 1715 2011-07-08 13:25:40Z adriana 
;
_cod_database_code 2208823

loop_
_symmetry_equiv_pos_as_xyz
'x, y, z'
'-x, -y, -z'

loop_
_atom_site_type_symbol
_atom_site_label
_atom_site_fract_x
_atom_site_fract_y
_atom_site_fract_z
_atom_site_U_iso_or_equiv
_atom_site_adp_type
_atom_site_calc_flag
_atom_site_refinement_flags
_atom_site_occupancy
C C1 0.7936(3) 0.6582(3) 0.10921(19) 0.0251(7) Uani d . 1
H H1 0.8291 0.7224 0.0871 0.030 Uiso calc R 1
C C2 0.7077(3) 0.5571(3) 0.0611(2) 0.0275(7) Uani d . 1
C C3 0.6551(3) 0.4632(3) 0.0922(2) 0.0310(8) Uani d . 1
H H3 0.5967 0.3946 0.0606 0.037 Uiso calc R 1
C C4 0.6889(3) 0.4703(3) 0.1716(2) 0.0279(7) Uani d . 1
C C5 0.6399(3) 0.3775(3) 0.2099(2) 0.0349(8) Uani d . 1
H H5 0.5812 0.3068 0.1811 0.042 Uiso calc R 1
C C6 0.6761(4) 0.3893(3) 0.2864(2) 0.0344(8) Uani d . 1
H H6 0.6401 0.3272 0.3106 0.041 Uiso calc R 1
C C7 0.7672(3) 0.4931(3) 0.3316(2) 0.0268(7) Uani d . 1
C C8 0.8111(3) 0.5094(3) 0.4105(2) 0.0311(8) Uani d . 1
H H8 0.7790 0.4500 0.4376 0.037 Uiso calc R 1
C C9 0.9008(3) 0.6121(3) 0.4482(2) 0.0282(7) Uani d . 1
C C10 0.9453(3) 0.6991(3) 0.40672(19) 0.0246(6) Uani d . 1
H H10 1.0080 0.7696 0.4330 0.030 Uiso calc R 1
C C11 0.7755(3) 0.5729(3) 0.21487(19) 0.0224(6) Uani d . 1
C C12 0.8147(3) 0.5842(3) 0.2950(2) 0.0241(6) Uani d . 1
C C13 0.6802(3) 0.5571(3) -0.0190(2) 0.0325(8) Uani d . 1
C C14 0.6606(3) 0.5608(3) -0.0853(2) 0.0322(8) Uani d . 1
C C15 0.6386(3) 0.5629(3) -0.1657(2) 0.0292(7) Uani d . 1
C C16 0.5571(3) 0.4680(3) -0.2180(2) 0.0292(7) Uani d . 1
H H16 0.5116 0.4015 -0.2003 0.035 Uiso calc R 1
C C17 0.5412(4) 0.4692(4) -0.2960(2) 0.0358(8) Uani d . 1
H H17 0.4856 0.4030 -0.3312 0.043 Uiso calc R 1
C C18 0.6048(4) 0.5650(4) -0.3235(2) 0.0413(9) Uani d . 1
C C19 0.6838(5) 0.6600(4) -0.2703(3) 0.0540(12) Uani d . 1
H H19 0.7276 0.7269 -0.2880 0.065 Uiso calc R 1
C C20 0.7011(4) 0.6607(4) -0.1926(3) 0.0479(11) Uani d . 1
H H20 0.7554 0.7275 -0.1575 0.058 Uiso calc R 1
C C21 0.5887(6) 0.5662(5) -0.4082(3) 0.0636(14) Uani d . 1
H H21A 0.5382 0.4900 -0.4372 0.095 Uiso calc R 1
H H21B 0.6737 0.5942 -0.4247 0.095 Uiso calc R 1
H H21C 0.5437 0.6154 -0.4178 0.095 Uiso calc R 1
C C22 0.9510(4) 0.6350(3) 0.5288(2) 0.0313(8) Uani d . 1
C C23 0.9904(4) 0.6561(3) 0.5958(2) 0.0331(8) Uani d . 1
C C24 1.0348(4) 0.6782(3) 0.6768(2) 0.0318(8) Uani d . 1
C C25 0.9723(4) 0.6036(4) 0.7217(2) 0.0385(9) Uani d . 1
H H25 0.8993 0.5377 0.6987 0.046 Uiso calc R 1
C C26 1.0155(4) 0.6246(4) 0.8002(2) 0.0431(10) Uani d . 1
H H26 0.9722 0.5718 0.8301 0.052 Uiso calc R 1
C C27 1.1197(4) 0.7202(4) 0.8357(2) 0.0409(9) Uani d . 1
C C28 1.1819(4) 0.7955(4) 0.7912(3) 0.0456(10) Uani d . 1
H H28 1.2537 0.8622 0.8147 0.055 Uiso calc R 1
C C29 1.1410(4) 0.7751(4) 0.7126(3) 0.0411(9) Uani d . 1
H H29 1.1855 0.8275 0.6828 0.049 Uiso calc R 1
C C30 1.1652(5) 0.7409(5) 0.9211(3) 0.0580(14) Uani d . 1
H H30A 1.0972 0.7483 0.9499 0.087 Uiso calc R 1
H H30B 1.2428 0.8101 0.9360 0.087 Uiso calc R 1
H H30C 1.1851 0.6777 0.9330 0.087 Uiso calc R 1
C C31 0.6982(3) 0.8209(3) 0.2811(2) 0.0313(8) Uani d . 1
H H31 0.6634 0.7584 0.2393 0.038 Uiso calc R 1
C C32 0.6158(4) 0.8622(4) 0.3152(2) 0.0374(9) Uani d . 1
H H32 0.5256 0.8278 0.2978 0.045 Uiso calc R 1
C C33 0.6650(4) 0.9537(4) 0.3748(2) 0.0393(9) Uani d . 1
H H33 0.6094 0.9830 0.3996 0.047 Uiso calc R 1
C C34 0.7963(4) 1.0025(3) 0.3981(2) 0.0352(8) Uani d . 1
H H34 0.8325 1.0668 0.4385 0.042 Uiso calc R 1
C C35 0.8751(3) 0.9571(3) 0.36199(18) 0.0249(6) Uani d . 1
C C36 1.0157(3) 1.0015(3) 0.38292(19) 0.0263(7) Uani d . 1
C C37 1.0875(4) 1.1007(3) 0.4341(2) 0.0410(9) Uani d . 1
H H37 1.0464 1.1463 0.4576 0.049 Uiso calc R 1
C C38 1.2200(4) 1.1334(4) 0.4508(2) 0.0483(11) Uani d . 1
H H38 1.2705 1.2015 0.4858 0.058 Uiso calc R 1
C C39 1.2768(4) 1.0664(4) 0.4162(2) 0.0446(10) Uani d . 1
H H39 1.3672 1.0866 0.4275 0.054 Uiso calc R 1
C C40 1.2020(3) 0.9701(3) 0.3650(2) 0.0340(8) Uani d . 1
H H40 1.2424 0.9244 0.3408 0.041 Uiso calc R 1
C C41 1.1357(3) 0.6816(3) 0.2424(2) 0.0328(8) Uani d . 1
H H41 1.0972 0.6440 0.2812 0.039 Uiso calc R 1
C C42 1.2278(4) 0.6526(4) 0.2094(3) 0.0400(9) Uani d . 1
H H42 1.2521 0.5961 0.2252 0.048 Uiso calc R 1
C C43 1.2841(4) 0.7066(4) 0.1533(2) 0.0406(10) Uani d . 1
H H43 1.3478 0.6876 0.1296 0.049 Uiso calc R 1
C C44 1.2474(4) 0.7885(4) 0.1317(2) 0.0352(8) Uani d . 1
H H44 1.2858 0.8267 0.0931 0.042 Uiso calc R 1
C C45 1.1541(3) 0.8146(3) 0.16664(19) 0.0255(7) Uani d . 1
C C46 1.1100(3) 0.9014(3) 0.14876(19) 0.0258(7) Uani d . 1
C C47 1.1607(4) 0.9703(3) 0.0979(2) 0.0342(8) Uani d . 1
H H47 1.2286 0.9631 0.0721 0.041 Uiso calc R 1
C C48 1.1121(4) 1.0494(4) 0.0849(2) 0.0370(9) Uani d . 1
H H48 1.1451 1.0967 0.0497 0.044 Uiso calc R 1
C C49 1.0151(4) 1.0589(3) 0.1238(2) 0.0366(8) Uani d . 1
H H49 0.9808 1.1134 0.1161 0.044 Uiso calc R 1
C C50 0.9681(3) 0.9885(3) 0.1740(2) 0.0292(7) Uani d . 1
H H50 0.9015 0.9962 0.2009 0.035 Uiso calc R 1
N N1 0.8271(2) 0.6674(2) 0.18446(16) 0.0216(5) Uani d . 1
N N2 0.9032(2) 0.6868(2) 0.33198(15) 0.0201(5) Uani d . 1
N N3 0.8257(2) 0.8654(2) 0.30448(15) 0.0209(5) Uani d . 1
N N4 1.0729(3) 0.9369(2) 0.34732(15) 0.0236(6) Uani d . 1
N N5 1.0978(2) 0.7608(2) 0.22206(16) 0.0232(6) Uani d . 1
N N6 1.0125(2) 0.9094(2) 0.18654(15) 0.0218(5) Uani d . 1
Ru Ru1 0.95586(2) 0.80431(2) 0.262979(14) 0.01810(6) Uani d . 1
F F1 0.4604(3) 0.8446(5) 0.0315(3) 0.124(2) Uani d . 1
F F2 0.6590(4) 0.9744(2) 0.02938(19) 0.0729(10) Uani d . 1
F F3 0.5922(3) 0.8002(3) -0.04020(17) 0.0834(11) Uani d . 1
F F4 0.7400(3) 0.8539(4) 0.0602(3) 0.0953(14) Uani d . 1
F F5 0.5469(3) 0.7308(2) 0.06838(19) 0.0634(8) Uani d . 1
F F6 0.6097(5) 0.9022(3) 0.13492(18) 0.1074(16) Uani d . 1
P P1 0.59971(9) 0.85293(9) 0.04765(6) 0.0316(2) Uani d . 1
F F7 0.2254(2) 0.7957(3) 0.47335(18) 0.0623(8) Uani d . 1
F F8 0.4386(2) 0.8858(2) 0.49884(17) 0.0502(7) Uani d . 1
F F9 0.3453(4) 0.7396(3) 0.55187(17) 0.0768(10) Uani d . 1
F F10 0.4674(3) 0.7288(3) 0.45881(18) 0.0637(8) Uani d . 1
F F11 0.2494(3) 0.6346(2) 0.4353(2) 0.0770(10) Uani d . 1
F F12 0.3462(3) 0.7819(3) 0.38131(15) 0.0684(9) Uani d . 1
P P2 0.34459(8) 0.76007(8) 0.46645(6) 0.02821(19) Uani d . 1

loop_
_atom_site_aniso_label
_atom_site_aniso_U_11
_atom_site_aniso_U_22
_atom_site_aniso_U_33
_atom_site_aniso_U_12
_atom_site_aniso_U_13
_atom_site_aniso_U_23
C1 0.0202(14) 0.0330(17) 0.0265(15) 0.0163(13) 0.0038(12) 0.0031(14)
C2 0.0215(14) 0.0324(18) 0.0307(17) 0.0175(14) 0.0001(13) -0.0039(15)
C3 0.0230(15) 0.0295(18) 0.0370(18) 0.0139(14) -0.0011(14) -0.0098(16)
C4 0.0197(14) 0.0280(17) 0.0373(18) 0.0135(13) 0.0050(13) -0.0008(15)
C5 0.0287(17) 0.0229(16) 0.051(2) 0.0105(14) 0.0095(16) -0.0013(17)
C6 0.0323(18) 0.0247(17) 0.049(2) 0.0127(15) 0.0139(17) 0.0088(17)
C7 0.0242(15) 0.0255(16) 0.0378(18) 0.0147(13) 0.0120(14) 0.0099(15)
C8 0.0293(17) 0.0341(19) 0.041(2) 0.0192(15) 0.0168(15) 0.0174(17)
C9 0.0258(15) 0.0362(19) 0.0305(17) 0.0180(14) 0.0084(13) 0.0122(15)
C10 0.0204(14) 0.0328(17) 0.0250(15) 0.0132(13) 0.0070(12) 0.0092(14)
C11 0.0173(13) 0.0265(16) 0.0287(16) 0.0145(12) 0.0062(12) 0.0043(13)
C12 0.0159(13) 0.0265(16) 0.0342(17) 0.0129(12) 0.0079(12) 0.0048(14)
C13 0.0272(16) 0.037(2) 0.0322(18) 0.0177(15) -0.0018(14) -0.0059(16)
C14 0.0260(16) 0.0344(19) 0.0372(19) 0.0175(15) 0.0030(14) -0.0037(16)
C15 0.0253(15) 0.0325(18) 0.0299(17) 0.0141(14) 0.0033(13) -0.0006(15)
C16 0.0241(15) 0.0310(18) 0.0353(18) 0.0168(14) 0.0011(14) 0.0009(15)
C17 0.0382(19) 0.041(2) 0.0300(18) 0.0236(17) -0.0039(15) -0.0027(17)
C18 0.044(2) 0.056(3) 0.034(2) 0.029(2) 0.0081(17) 0.010(2)
C19 0.050(3) 0.052(3) 0.054(3) 0.008(2) 0.015(2) 0.018(2)
C20 0.041(2) 0.043(2) 0.047(2) 0.0051(19) 0.0021(19) 0.001(2)
C21 0.086(4) 0.077(4) 0.040(2) 0.042(3) 0.013(3) 0.015(3)
C22 0.0319(17) 0.0351(19) 0.0360(19) 0.0184(16) 0.0115(15) 0.0156(17)
C23 0.0364(19) 0.038(2) 0.0362(19) 0.0231(17) 0.0115(16) 0.0150(17)
C24 0.0356(18) 0.038(2) 0.0324(18) 0.0242(16) 0.0058(15) 0.0105(16)
C25 0.041(2) 0.041(2) 0.0331(19) 0.0154(18) 0.0032(16) 0.0087(18)
C26 0.051(2) 0.047(2) 0.033(2) 0.019(2) 0.0074(18) 0.0103(19)
C27 0.049(2) 0.043(2) 0.038(2) 0.031(2) -0.0007(18) 0.0010(19)
C28 0.042(2) 0.036(2) 0.058(3) 0.0179(18) -0.006(2) 0.005(2)
C29 0.040(2) 0.038(2) 0.051(2) 0.0186(18) 0.0045(18) 0.017(2)
C30 0.077(3) 0.060(3) 0.041(2) 0.044(3) -0.013(2) -0.007(2)
C31 0.0197(15) 0.0333(18) 0.0405(19) 0.0106(14) 0.0103(14) 0.0024(16)
C32 0.0254(17) 0.047(2) 0.052(2) 0.0224(17) 0.0188(16) 0.016(2)
C33 0.048(2) 0.052(2) 0.039(2) 0.035(2) 0.0272(19) 0.0196(19)
C34 0.052(2) 0.038(2) 0.0287(17) 0.0291(19) 0.0152(17) 0.0104(17)
C35 0.0320(16) 0.0255(16) 0.0208(14) 0.0141(14) 0.0074(13) 0.0064(13)
C36 0.0315(16) 0.0246(16) 0.0203(14) 0.0076(13) 0.0011(13) 0.0071(13)
C37 0.054(2) 0.031(2) 0.0319(19) 0.0120(18) 0.0005(18) 0.0024(17)
C38 0.052(3) 0.035(2) 0.034(2) -0.0048(19) -0.0138(18) 0.0043(19)
C39 0.033(2) 0.047(3) 0.037(2) -0.0022(17) -0.0084(16) 0.011(2)
C40 0.0187(15) 0.044(2) 0.0310(18) 0.0030(14) -0.0015(13) 0.0099(17)
C41 0.0220(15) 0.043(2) 0.043(2) 0.0200(15) 0.0100(15) 0.0145(18)
C42 0.0267(17) 0.050(2) 0.054(2) 0.0256(18) 0.0085(17) 0.013(2)
C43 0.0295(18) 0.058(3) 0.045(2) 0.0292(19) 0.0128(17) 0.006(2)
C44 0.0279(17) 0.052(2) 0.0301(18) 0.0186(17) 0.0138(14) 0.0082(18)
C45 0.0169(13) 0.0342(18) 0.0269(16) 0.0110(13) 0.0059(12) 0.0061(14)
C46 0.0192(14) 0.0325(18) 0.0247(15) 0.0089(13) 0.0051(12) 0.0047(14)
C47 0.0307(18) 0.039(2) 0.0328(18) 0.0115(16) 0.0143(15) 0.0080(17)
C48 0.040(2) 0.039(2) 0.0330(19) 0.0119(17) 0.0120(16) 0.0138(18)
C49 0.046(2) 0.039(2) 0.036(2) 0.0253(18) 0.0099(17) 0.0153(18)
C50 0.0303(17) 0.0328(18) 0.0309(17) 0.0166(15) 0.0106(14) 0.0114(15)
N1 0.0145(11) 0.0249(13) 0.0274(13) 0.0110(10) 0.0036(10) 0.0015(11)
N2 0.0117(10) 0.0257(13) 0.0270(13) 0.0110(10) 0.0049(10) 0.0060(11)
N3 0.0197(12) 0.0257(13) 0.0225(12) 0.0122(11) 0.0092(10) 0.0081(11)
N4 0.0203(12) 0.0258(14) 0.0208(12) 0.0041(11) 0.0008(10) 0.0067(11)
N5 0.0147(11) 0.0305(14) 0.0279(14) 0.0119(11) 0.0045(10) 0.0069(12)
N6 0.0163(11) 0.0268(14) 0.0214(12) 0.0080(10) 0.0038(10) 0.0026(11)
Ru1 0.01125(9) 0.02360(11) 0.02074(11) 0.00803(8) 0.00315(7) 0.00449(9)
F1 0.054(2) 0.240(6) 0.155(4) 0.091(3) 0.067(2) 0.145(4)
F2 0.121(3) 0.0482(17) 0.077(2) 0.0446(19) 0.062(2) 0.0352(17)
F3 0.090(2) 0.081(2) 0.0423(16) -0.0047(19) 0.0241(16) -0.0065(17)
F4 0.0377(16) 0.122(3) 0.144(4) 0.0268(18) 0.0136(19) 0.088(3)
F5 0.0670(18) 0.0409(15) 0.080(2) 0.0106(14) 0.0340(16) 0.0186(16)
F6 0.208(5) 0.052(2) 0.0365(16) 0.018(3) 0.043(2) 0.0069(16)
P1 0.0270(4) 0.0350(5) 0.0319(5) 0.0099(4) 0.0066(4) 0.0081(4)
F7 0.0248(12) 0.080(2) 0.078(2) 0.0224(13) 0.0090(12) -0.0015(17)
F8 0.0302(11) 0.0311(12) 0.0791(19) 0.0042(10) 0.0053(12) 0.0028(13)
F9 0.101(3) 0.075(2) 0.0428(16) 0.0134(19) 0.0076(16) 0.0318(17)
F10 0.0497(15) 0.0638(19) 0.082(2) 0.0397(15) -0.0093(15) -0.0080(17)
F11 0.0642(19) 0.0391(16) 0.091(2) -0.0090(14) 0.0002(17) -0.0144(17)
F12 0.0521(16) 0.125(3) 0.0370(14) 0.0367(18) 0.0144(12) 0.0296(17)
P2 0.0209(4) 0.0280(5) 0.0315(5) 0.0056(3) 0.0007(3) 0.0050(4)

loop_
_atom_type_symbol
_atom_type_description
_atom_type_scat_dispersion_real
_atom_type_scat_dispersion_imag
_atom_type_scat_source
C C -0.0017 0.0003 'International Tables and KEK Report'
H H 0 0 'International Tables '
F F -0.0032 0.0019 'International Tables and KEK Report'
N N -0.0027 0.0006 'International Tables and KEK Report'
P P 0.0063 0.0189 'International Tables and KEK Report'
Ru Ru -0.0383 1.4846 'International Tables and KEK Report'

loop_
_geom_angle_atom_site_label_1
_geom_angle_atom_site_label_2
_geom_angle_atom_site_label_3
_geom_angle
_geom_angle_publ_flag
N1 C1 C2 122.9(3) ?
N1 C1 H1 118.6 ?
C2 C1 H1 118.6 ?
C3 C2 C1 119.4(3) ?
C3 C2 C13 122.8(3) ?
C1 C2 C13 117.8(4) ?
C2 C3 C4 119.1(3) ?
C2 C3 H3 120.5 ?
C4 C3 H3 120.5 ?
C11 C4 C3 117.9(3) ?
C11 C4 C5 118.4(3) ?
C3 C4 C5 123.7(3) ?
C6 C5 C4 121.0(4) ?
C6 C5 H5 119.5 ?
C4 C5 H5 119.5 ?
C5 C6 C7 121.5(4) ?
C5 C6 H6 119.2 ?
C7 C6 H6 119.2 ?
C12 C7 C8 118.1(3) ?
C12 C7 C6 117.9(3) ?
C8 C7 C6 124.0(3) ?
C9 C8 C7 119.3(3) ?
C9 C8 H8 120.3 ?
C7 C8 H8 120.3 ?
C8 C9 C10 119.0(3) ?
C8 C9 C22 122.6(3) ?
C10 C9 C22 118.4(3) ?
N2 C10 C9 123.0(3) ?
N2 C10 H10 118.5 ?
C9 C10 H10 118.5 ?
N1 C11 C4 123.3(3) ?
N1 C11 C12 116.4(3) ?
C4 C11 C12 120.3(3) ?
N2 C12 C7 123.0(3) ?
N2 C12 C11 116.1(3) ?
C7 C12 C11 120.9(3) ?
C14 C13 C2 177.7(5) ?
C13 C14 C15 178.4(4) ?
C16 C15 C20 118.7(4) ?
C16 C15 C14 121.0(4) ?
C20 C15 C14 120.3(4) ?
C15 C16 C17 120.7(4) ?
C15 C16 H16 119.7 ?
C17 C16 H16 119.7 ?
C18 C17 C16 121.1(4) ?
C18 C17 H17 119.5 ?
C16 C17 H17 119.5 ?
C17 C18 C19 117.6(4) ?
C17 C18 C21 121.2(4) ?
C19 C18 C21 121.1(5) ?
C20 C19 C18 122.2(5) ?
C20 C19 H19 118.9 ?
C18 C19 H19 118.9 ?
C19 C20 C15 119.7(4) ?
C19 C20 H20 120.2 ?
C15 C20 H20 120.2 ?
C18 C21 H21A 109.5 ?
C18 C21 H21B 109.5 ?
H21A C21 H21B 109.5 ?
C18 C21 H21C 109.5 ?
H21A C21 H21C 109.5 ?
H21B C21 H21C 109.5 ?
C23 C22 C9 177.9(4) ?
C22 C23 C24 178.2(5) ?
C25 C24 C29 118.3(4) ?
C25 C24 C23 120.3(4) ?
C29 C24 C23 121.4(4) ?
C24 C25 C26 120.4(4) ?
C24 C25 H25 119.8 ?
C26 C25 H25 119.8 ?
C27 C26 C25 121.4(4) ?
C27 C26 H26 119.3 ?
C25 C26 H26 119.3 ?
C26 C27 C28 118.5(4) ?
C26 C27 C30 120.4(4) ?
C28 C27 C30 121.1(4) ?
C27 C28 C29 120.8(4) ?
C27 C28 H28 119.6 ?
C29 C28 H28 119.6 ?
C28 C29 C24 120.6(4) ?
C28 C29 H29 119.7 ?
C24 C29 H29 119.7 ?
C27 C30 H30A 109.5 ?
C27 C30 H30B 109.5 ?
H30A C30 H30B 109.5 ?
C27 C30 H30C 109.5 ?
H30A C30 H30C 109.5 ?
H30B C30 H30C 109.5 ?
N3 C31 C32 122.5(4) ?
N3 C31 H31 118.7 ?
C32 C31 H31 118.7 ?
C31 C32 C33 119.3(4) ?
C31 C32 H32 120.3 ?
C33 C32 H32 120.3 ?
C32 C33 C34 118.9(3) ?
C32 C33 H33 120.5 ?
C34 C33 H33 120.5 ?
C33 C34 C35 119.4(4) ?
C33 C34 H34 120.3 ?
C35 C34 H34 120.3 ?
N3 C35 C34 121.3(3) ?
N3 C35 C36 114.8(3) ?
C34 C35 C36 123.9(3) ?
N4 C36 C37 121.1(3) ?
N4 C36 C35 114.4(3) ?
C37 C36 C35 124.4(3) ?
C36 C37 C38 119.5(4) ?
C36 C37 H37 120.3 ?
C38 C37 H37 120.3 ?
C39 C38 C37 119.1(4) ?
C39 C38 H38 120.4 ?
C37 C38 H38 120.4 ?
C40 C39 C38 119.1(4) ?
C40 C39 H39 120.4 ?
C38 C39 H39 120.4 ?
N4 C40 C39 122.9(4) ?
N4 C40 H40 118.6 ?
C39 C40 H40 118.6 ?
N5 C41 C42 122.8(4) ?
N5 C41 H41 118.6 ?
C42 C41 H41 118.6 ?
C41 C42 C43 119.0(4) ?
C41 C42 H42 120.5 ?
C43 C42 H42 120.5 ?
C42 C43 C44 119.4(3) ?
C42 C43 H43 120.3 ?
C44 C43 H43 120.3 ?
C43 C44 C45 119.5(4) ?
C43 C44 H44 120.3 ?
C45 C44 H44 120.3 ?
N5 C45 C44 121.2(3) ?
N5 C45 C46 115.1(3) ?
C44 C45 C46 123.7(3) ?
N6 C46 C47 121.7(3) ?
N6 C46 C45 114.3(3) ?
C47 C46 C45 124.1(3) ?
C48 C47 C46 119.6(3) ?
C48 C47 H47 120.2 ?
C46 C47 H47 120.2 ?
C49 C48 C47 119.0(4) ?
C49 C48 H48 120.5 ?
C47 C48 H48 120.5 ?
C48 C49 C50 119.3(4) ?
C48 C49 H49 120.4 ?
C50 C49 H49 120.4 ?
N6 C50 C49 122.8(3) ?
N6 C50 H50 118.6 ?
C49 C50 H50 118.6 ?
C1 N1 C11 117.4(3) ?
C1 N1 Ru1 128.7(2) ?
C11 N1 Ru1 113.8(2) ?
C10 N2 C12 117.5(3) ?
C10 N2 Ru1 128.2(2) ?
C12 N2 Ru1 114.3(2) ?
C31 N3 C35 118.5(3) ?
C31 N3 Ru1 125.8(2) ?
C35 N3 Ru1 115.7(2) ?
C40 N4 C36 118.2(3) ?
C40 N4 Ru1 125.6(3) ?
C36 N4 Ru1 115.8(2) ?
C41 N5 C45 118.2(3) ?
C41 N5 Ru1 126.0(2) ?
C45 N5 Ru1 115.8(2) ?
C50 N6 C46 117.8(3) ?
C50 N6 Ru1 126.4(2) ?
C46 N6 Ru1 115.7(2) ?
N5 Ru1 N4 96.83(11) y
N5 Ru1 N3 173.92(11) y
N4 Ru1 N3 78.78(11) y
N5 Ru1 N6 79.00(11) y
N4 Ru1 N6 86.83(11) y
N3 Ru1 N6 96.45(10) y
N5 Ru1 N2 96.06(10) y
N4 Ru1 N2 97.08(11) y
N3 Ru1 N2 88.71(10) y
N6 Ru1 N2 174.07(10) y
N5 Ru1 N1 86.89(10) y
N4 Ru1 N1 175.19(11) y
N3 Ru1 N1 97.72(10) y
N6 Ru1 N1 96.90(11) y
N2 Ru1 N1 79.44(11) y
F1 P1 F6 91.5(3) ?
F1 P1 F4 176.2(3) ?
F6 P1 F4 91.6(3) ?
F1 P1 F2 93.4(2) ?
F6 P1 F2 91.34(18) ?
F4 P1 F2 88.80(19) ?
F1 P1 F3 90.1(2) ?
F6 P1 F3 178.0(2) ?
F4 P1 F3 86.8(2) ?
F2 P1 F3 89.92(19) ?
F1 P1 F5 89.5(2) ?
F6 P1 F5 87.73(18) ?
F4 P1 F5 88.39(18) ?
F2 P1 F5 177.0(2) ?
F3 P1 F5 90.94(19) ?
F11 P2 F8 179.03(18) ?
F11 P2 F9 90.3(2) ?
F8 P2 F9 88.92(17) ?
F11 P2 F12 90.4(2) ?
F8 P2 F12 90.35(18) ?
F9 P2 F12 179.1(2) ?
F11 P2 F7 89.89(18) ?
F8 P2 F7 89.49(15) ?
F9 P2 F7 90.55(19) ?
F12 P2 F7 89.96(17) ?
F11 P2 F10 91.93(18) ?
F8 P2 F10 88.70(15) ?
F9 P2 F10 90.59(19) ?
F12 P2 F10 88.88(17) ?
F7 P2 F10 177.84(18) ?

loop_
_geom_bond_atom_site_label_1
_geom_bond_atom_site_label_2
_geom_bond_distance
_geom_bond_publ_flag
C1 N1 1.334(4) ?
C1 C2 1.410(5) ?
C1 H1 0.95 ?
C2 C3 1.376(5) ?
C2 C13 1.431(5) ?
C3 C4 1.411(5) ?
C3 H3 0.95 ?
C4 C11 1.393(5) ?
C4 C5 1.437(5) ?
C5 C6 1.355(6) ?
C5 H5 0.95 ?
C6 C7 1.431(5) ?
C6 H6 0.95 ?
C7 C12 1.399(5) ?
C7 C8 1.405(5) ?
C8 C9 1.374(5) ?
C8 H8 0.95 ?
C9 C10 1.411(5) ?
C9 C22 1.438(5) ?
C10 N2 1.338(4) ?
C10 H10 0.95 ?
C11 N1 1.374(4) ?
C11 C12 1.423(5) ?
C12 N2 1.366(4) ?
C13 C14 1.191(5) ?
C14 C15 1.436(5) ?
C15 C16 1.383(5) ?
C15 C20 1.394(6) ?
C16 C17 1.386(5) ?
C16 H16 0.95 ?
C17 C18 1.381(6) ?
C17 H17 0.95 ?
C18 C19 1.385(7) ?
C18 C21 1.503(6) ?
C19 C20 1.376(7) ?
C19 H19 0.95 ?
C20 H20 0.95 ?
C21 H21A 0.98 ?
C21 H21B 0.98 ?
C21 H21C 0.98 ?
C22 C23 1.188(5) ?
C23 C24 1.432(5) ?
C24 C25 1.383(6) ?
C24 C29 1.398(6) ?
C25 C26 1.389(6) ?
C25 H25 0.95 ?
C26 C27 1.378(6) ?
C26 H26 0.95 ?
C27 C28 1.383(7) ?
C27 C30 1.512(6) ?
C28 C29 1.387(6) ?
C28 H28 0.95 ?
C29 H29 0.95 ?
C30 H30A 0.98 ?
C30 H30B 0.98 ?
C30 H30C 0.98 ?
C31 N3 1.339(4) ?
C31 C32 1.372(5) ?
C31 H31 0.95 ?
C32 C33 1.373(6) ?
C32 H32 0.95 ?
C33 C34 1.377(6) ?
C33 H33 0.95 ?
C34 C35 1.384(5) ?
C34 H34 0.95 ?
C35 N3 1.352(4) ?
C35 C36 1.468(5) ?
C36 N4 1.353(4) ?
C36 C37 1.381(5) ?
C37 C38 1.387(6) ?
C37 H37 0.95 ?
C38 C39 1.368(7) ?
C38 H38 0.95 ?
C39 C40 1.365(6) ?
C39 H39 0.95 ?
C40 N4 1.352(4) ?
C40 H40 0.95 ?
C41 N5 1.343(5) ?
C41 C42 1.372(5) ?
C41 H41 0.95 ?
C42 C43 1.373(6) ?
C42 H42 0.95 ?
C43 C44 1.376(6) ?
C43 H43 0.95 ?
C44 C45 1.383(4) ?
C44 H44 0.95 ?
C45 N5 1.362(4) ?
C45 C46 1.463(5) ?
C46 N6 1.361(4) ?
C46 C47 1.382(5) ?
C47 C48 1.378(6) ?
C47 H47 0.95 ?
C48 C49 1.372(5) ?
C48 H48 0.95 ?
C49 C50 1.377(5) ?
C49 H49 0.95 ?
C50 N6 1.345(4) ?
C50 H50 0.95 ?
N1 Ru1 2.061(3) y
N2 Ru1 2.061(3) y
N3 Ru1 2.049(2) y
N4 Ru1 2.046(3) y
N5 Ru1 2.037(2) y
N6 Ru1 2.053(3) y
F1 P1 1.536(3) ?
F2 P1 1.578(3) ?
F3 P1 1.587(3) ?
F4 P1 1.575(3) ?
F5 P1 1.600(3) ?
F6 P1 1.562(3) ?
F7 P2 1.585(3) ?
F8 P2 1.576(2) ?
F9 P2 1.581(3) ?
F10 P2 1.593(3) ?
F11 P2 1.574(3) ?
F12 P2 1.582(3) ?

loop_
_geom_hbond_atom_site_label_D
_geom_hbond_atom_site_label_H
_geom_hbond_atom_site_label_A
_geom_hbond_site_symmetry_A
_geom_hbond_distance_DH
_geom_hbond_distance_HA
_geom_hbond_distance_DA
_geom_hbond_angle_DHA
_geom_hbond_publ_flag
C1 H1 F4 . 0.95 2.38 3.070(6) 130 yes
C8 H8 F9 2_666 0.95 2.40 3.287(5) 154 yes
C10 H10 F7 1_655 0.95 2.38 2.996(5) 122 yes
C33 H33 F8 2_676 0.95 2.53 3.403(5) 154 yes
C34 H34 F7 2_676 0.95 2.50 3.308(5) 142 yes
C39 H39 F8 2_776 0.95 2.33 3.229(5) 157 yes
C43 H43 F5 1_655 0.95 2.49 3.369(6) 154 yes
C44 H44 F1 1_655 0.95 2.28 3.046(6) 137 yes
C47 H47 F2 2_775 0.95 2.36 3.152(6) 140 yes
C48 H48 F4 2_775 0.95 2.47 3.343(6) 153 yes

loop_
_geom_torsion_atom_site_label_1
_geom_torsion_atom_site_label_2
_geom_torsion_atom_site_label_3
_geom_torsion_atom_site_label_4
_geom_torsion
N1 C1 C2 C3 0.2(5)
N1 C1 C2 C13 -179.3(3)
C1 C2 C3 C4 -0.4(4)
C13 C2 C3 C4 179.1(3)
C2 C3 C4 C11 -0.4(4)
C2 C3 C4 C5 -179.9(3)
C11 C4 C5 C6 0.4(5)
C3 C4 C5 C6 179.9(3)
C4 C5 C6 C7 -2.0(5)
C5 C6 C7 C12 2.4(5)
C5 C6 C7 C8 -178.1(3)
C12 C7 C8 C9 -1.8(5)
C6 C7 C8 C9 178.7(3)
C7 C8 C9 C10 0.8(5)
C7 C8 C9 C22 -179.6(3)
C8 C9 C10 N2 0.7(5)
C22 C9 C10 N2 -178.9(3)
C3 C4 C11 N1 1.3(4)
C5 C4 C11 N1 -179.1(3)
C3 C4 C11 C12 -178.9(3)
C5 C4 C11 C12 0.6(4)
C8 C7 C12 N2 1.4(4)
C6 C7 C12 N2 -179.1(3)
C8 C7 C12 C11 179.1(3)
C6 C7 C12 C11 -1.4(4)
N1 C11 C12 N2 -2.5(4)
C4 C11 C12 N2 177.8(3)
N1 C11 C12 C7 179.7(3)
C4 C11 C12 C7 -0.1(4)
C20 C15 C16 C17 2.0(5)
C14 C15 C16 C17 -176.8(3)
C15 C16 C17 C18 -0.7(5)
C16 C17 C18 C19 -0.6(6)
C16 C17 C18 C21 179.4(4)
C17 C18 C19 C20 0.7(7)
C21 C18 C19 C20 -179.4(5)
C18 C19 C20 C15 0.6(7)
C16 C15 C20 C19 -2.0(6)
C14 C15 C20 C19 176.9(4)
C29 C24 C25 C26 -0.7(6)
C23 C24 C25 C26 179.7(4)
C24 C25 C26 C27 1.0(6)
C25 C26 C27 C28 -0.4(6)
C25 C26 C27 C30 -179.8(4)
C26 C27 C28 C29 -0.4(6)
C30 C27 C28 C29 179.0(4)
C27 C28 C29 C24 0.7(6)
C25 C24 C29 C28 -0.1(6)
C23 C24 C29 C28 179.5(4)
N3 C31 C32 C33 1.1(6)
C31 C32 C33 C34 0.8(6)
C32 C33 C34 C35 -1.2(6)
C33 C34 C35 N3 -0.3(5)
C33 C34 C35 C36 -179.1(3)
N3 C35 C36 N4 -6.8(4)
C34 C35 C36 N4 172.1(3)
N3 C35 C36 C37 172.8(3)
C34 C35 C36 C37 -8.2(6)
N4 C36 C37 C38 -1.7(6)
C35 C36 C37 C38 178.7(4)
C36 C37 C38 C39 0.0(6)
C37 C38 C39 C40 1.1(6)
C38 C39 C40 N4 -0.7(6)
N5 C41 C42 C43 0.1(6)
C41 C42 C43 C44 0.2(6)
C42 C43 C44 C45 -0.2(6)
C43 C44 C45 N5 0.0(6)
C43 C44 C45 C46 178.9(4)
N5 C45 C46 N6 -4.5(4)
C44 C45 C46 N6 176.5(3)
N5 C45 C46 C47 175.8(3)
C44 C45 C46 C47 -3.2(6)
N6 C46 C47 C48 0.2(6)
C45 C46 C47 C48 179.9(4)
C46 C47 C48 C49 0.8(6)
C47 C48 C49 C50 -0.6(6)
C48 C49 C50 N6 -0.5(6)
C2 C1 N1 C11 0.7(4)
C2 C1 N1 Ru1 177.1(2)
C4 C11 N1 C1 -1.5(4)
C12 C11 N1 C1 178.8(3)
C4 C11 N1 Ru1 -178.4(2)
C12 C11 N1 Ru1 1.9(3)
C9 C10 N2 C12 -1.1(4)
C9 C10 N2 Ru1 179.4(2)
C7 C12 N2 C10 0.0(4)
C11 C12 N2 C10 -177.8(3)
C7 C12 N2 Ru1 179.6(2)
C11 C12 N2 Ru1 1.8(3)
C32 C31 N3 C35 -2.6(5)
C32 C31 N3 Ru1 175.5(3)
C34 C35 N3 C31 2.1(5)
C36 C35 N3 C31 -178.9(3)
C34 C35 N3 Ru1 -176.1(3)
C36 C35 N3 Ru1 2.8(4)
C39 C40 N4 C36 -1.0(5)
C39 C40 N4 Ru1 172.7(3)
C37 C36 N4 C40 2.2(5)
C35 C36 N4 C40 -178.2(3)
C37 C36 N4 Ru1 -172.1(3)
C35 C36 N4 Ru1 7.6(4)
C42 C41 N5 C45 -0.4(6)
C42 C41 N5 Ru1 176.5(3)
C44 C45 N5 C41 0.3(5)
C46 C45 N5 C41 -178.7(3)
C44 C45 N5 Ru1 -176.9(3)
C46 C45 N5 Ru1 4.1(4)
C49 C50 N6 C46 1.5(5)
C49 C50 N6 Ru1 177.2(3)
C47 C46 N6 C50 -1.3(5)
C45 C46 N6 C50 179.0(3)
C47 C46 N6 Ru1 -177.5(3)
C45 C46 N6 Ru1 2.7(4)
C41 N5 Ru1 N4 95.6(3)
C45 N5 Ru1 N4 -87.4(2)
C41 N5 Ru1 N6 -179.0(3)
C45 N5 Ru1 N6 -2.0(2)
C41 N5 Ru1 N2 -2.3(3)
C45 N5 Ru1 N2 174.7(2)
C41 N5 Ru1 N1 -81.3(3)
C45 N5 Ru1 N1 95.6(2)
C40 N4 Ru1 N5 -2.8(3)
C36 N4 Ru1 N5 171.0(2)
C40 N4 Ru1 N3 -178.5(3)
C36 N4 Ru1 N3 -4.7(2)
C40 N4 Ru1 N6 -81.3(3)
C36 N4 Ru1 N6 92.5(2)
C40 N4 Ru1 N2 94.2(3)
C36 N4 Ru1 N2 -92.0(2)
C31 N3 Ru1 N4 -177.3(3)
C35 N3 Ru1 N4 0.8(2)
C31 N3 Ru1 N6 97.3(3)
C35 N3 Ru1 N6 -84.6(2)
C31 N3 Ru1 N2 -79.8(3)
C35 N3 Ru1 N2 98.3(2)
C31 N3 Ru1 N1 -0.6(3)
C35 N3 Ru1 N1 177.5(2)
C50 N6 Ru1 N5 -176.4(3)
C46 N6 Ru1 N5 -0.5(2)
C50 N6 Ru1 N4 -78.8(3)
C46 N6 Ru1 N4 97.1(2)
C50 N6 Ru1 N3 -0.5(3)
C46 N6 Ru1 N3 175.4(2)
C50 N6 Ru1 N1 98.2(3)
C46 N6 Ru1 N1 -86.0(2)
C10 N2 Ru1 N5 93.2(3)
C12 N2 Ru1 N5 -86.3(2)
C10 N2 Ru1 N4 -4.5(3)
C12 N2 Ru1 N4 176.0(2)
C10 N2 Ru1 N3 -83.0(3)
C12 N2 Ru1 N3 97.5(2)
C10 N2 Ru1 N1 178.9(3)
C12 N2 Ru1 N1 -0.61(19)
C1 N1 Ru1 N5 -80.4(3)
C11 N1 Ru1 N5 96.1(2)
C1 N1 Ru1 N3 95.6(3)
C11 N1 Ru1 N3 -87.9(2)
C1 N1 Ru1 N6 -1.9(3)
C11 N1 Ru1 N6 174.57(19)
C1 N1 Ru1 N2 -177.2(3)
C11 N1 Ru1 N2 -0.70(19)
